data_1563703
loop_
_publ_author_name
'Hunger, Jens'
'Borna, Marija'
'Kniep, R\"udiger'

_publ_section_title
;
 Synthesis and crystal structure of the isotypic rare earth thioborates
 Ce[BS3], Pr[BS3], and Nd[BS3]
;
_journal_issue 3
_journal_name_full 'Journal of Solid State Chemistry'
_journal_page_first 702
_journal_page_last 706
_journal_paper_doi 10.1016/j.jssc.2010.01.002
_journal_volume 183
_journal_year 2010
_chemical_formula_moiety 'B Ce S3'
_chemical_formula_structural 'Ce (B S3)'
_chemical_formula_sum 'B Ce S3'
_chemical_formula_weight 247.11
_chemical_name_systematic 'Cerium thioborate'
_space_group_IT_number 33
_space_group_name_Hall 'P 2c -2n'
_space_group_name_H-M_alt 'P n a 21'
_symmetry_cell_setting orthorhombic
_symmetry_space_group_name_Hall 'P 2c -2n'
_symmetry_space_group_name_H-M 'P n a 21'
_cell_angle_alpha 90.0
_cell_angle_beta 90.0
_cell_angle_gamma 90.0
_cell_formula_units_Z 4
_cell_length_a 7.60873(4)
_cell_length_b 6.016846(24)
_cell_length_c 8.93188(4)
_cell_measurement_temperature 298
_cell_volume 408.906(3)
_computing_structure_refinement GSAS
_computing_structure_solution FOX
_diffrn_ambient_temperature 298
_diffrn_measurement_device_type 'Huber G670 Guinier-Camera'
_diffrn_radiation_monochromator germanium
_diffrn_radiation_polarisn_ratio 0.551
_diffrn_radiation_probe x-ray
_diffrn_radiation_source 'fine-focus sealed tube'
_diffrn_radiation_type 'Cu Kalpha1'
_diffrn_radiation_wavelength 1.540562
_exptl_crystal_density_diffrn 4.01374
_exptl_crystal_density_method 'not measured'
_exptl_crystal_F_000 444
_pd_calc_method 'Rietveld Refinement'
_pd_char_colour 'yellow green'
_pd_meas_2theta_range_inc 0.005
_pd_meas_2theta_range_max 100.5
_pd_meas_2theta_range_min 3.5
_pd_meas_number_of_points 19401
_pd_meas_scan_method disp
_pd_proc_2theta_range_inc 0.005
_pd_proc_2theta_range_max 100.5
_pd_proc_2theta_range_min 3.5
_pd_proc_ls_background_function
;   GSAS Background function number 1 with 30 terms.
 Shifted Chebyshev function of 1st kind
      1:    2716.50     2:   -683.548     3:    343.413     4:   -123.809    
      5:   -31.7476     6:    17.0871     7:   -4.35403     8:   -30.8047    
      9:    41.8845    10:   -36.3675    11:    23.1975    12:   -11.3466    
     13:    1.84502    14:  -0.249530    15:   0.367782    16:    2.10433    
     17:   -6.58603    18:  -0.463003    19:   -2.89427    20:    1.74836    
     21:   -2.49831    22:   -2.08133    23:    3.39412    24:  -0.612183    
     25:  -0.516381    26:  -0.111571    27:   1.040780E-0228:   -5.33758    
     29:    3.37533    30:    2.68613    
;
_pd_proc_ls_peak_cutoff 0.00001
_pd_proc_ls_profile_function
;
 CW Profile function number 3 with  19 terms
 Pseudovoigt profile coefficients as parameterized in
 P. Thompson, D.E. Cox & J.B. Hastings (1987). J. Appl. Cryst.,20,79-83.
 Asymmetry correction of L.W. Finger, D.E. Cox & A. P. Jephcoat (1994).
 J. Appl. Cryst.,27,892-900.
 #1(GU)   =   11.513 #2(GV)   =    2.636 #3(GW)   =    4.638
 #4(GP)   =    0.527 #5(LX)   =    2.051 #6(LY)   =    6.266
 #7(S/L)  =   0.0381 #8(H/L)  =   0.0381
 #9(trns) =     3.63 #10(shft)=  -2.2530
 #11(stec)=    -5.64 #12(ptec)=     2.67 #13(sfec)=     0.00
 #14(L11) =    0.281 #15(L22) =    0.058 #16(L33) =    0.043
 #17(L12) =   -0.058 #18(L13) =   -0.081 #19(L23) =    0.023
 Peak tails are ignored  where the intensity is below 0.0000 times the peak
   Aniso. broadening axis   0.0   0.0   1.0
;
_pd_proc_ls_prof_R_factor 0.0106
_pd_proc_ls_prof_wR_expected 0.0187
_pd_proc_ls_prof_wR_factor 0.0141
_pd_proc_number_of_points 19401
_pd_spec_mount_mode transmission
_pd_spec_shape flat_sheet
_refine_ls_goodness_of_fit_all 0.92
_refine_ls_matrix_type full
_refine_ls_number_constraints 2
_refine_ls_number_parameters 70
_refine_ls_number_restraints 4
_refine_ls_R_Fsqd_factor 0.05116
_refine_ls_shift/su_max 0.03
_refine_ls_shift/su_mean 0.00
_refine_ls_weighting_scheme calc
_reflns_d_resolution_high 1.002
_reflns_d_resolution_low 4.972
_reflns_limit_h_max 9
_reflns_limit_h_min 0
_reflns_limit_k_max 7
_reflns_limit_k_min 0
_reflns_limit_l_max 10
_reflns_limit_l_min 0
_reflns_number_total 234
_cod_data_source_file JSSC-2010-183-702.cif
_cod_data_source_block CeBS3
_cod_depositor_comments
;
The following automatic conversions were performed:

data item '_geom_angle_publ_flag' value 'N' was changed to 'n' in
accordance with the built-in table derived from the CIF Core
dictionary named 'cif_core.dic' version 2.4.5 last updated on
2014-11-21 (28 times).

data item '_geom_bond_publ_flag' value 'N' was changed to 'n' in
accordance with the built-in table derived from the CIF Core
dictionary named 'cif_core.dic' version 2.4.5 last updated on
2014-11-21 (24 times).

Automatic conversion script
Id: cif_fix_values 8369 2020-08-20 11:38:08Z andrius 
;
_cod_original_cell_volume 408.9060(33)
_cod_database_code 1563703

loop_
_symmetry_equiv_pos_site_id
_symmetry_equiv_pos_as_xyz
1 +x,+y,+z
2 -x+1/2,+y+1/2,+z+1/2
3 +x+1/2,-y+1/2,+z
4 -x,-y,+z+1/2

loop_
_atom_site_type_symbol
_atom_site_label
_atom_site_fract_x
_atom_site_fract_y
_atom_site_fract_z
_atom_site_occupancy
_atom_site_thermal_displace_type
_atom_site_U_iso_or_equiv
_atom_site_symmetry_multiplicity
Ce Ce1 0.88549(6) 0.57017(7) 0.75466(33) 1.0 Uiso 0.00958(9) 4
S S1 1.00058(17) 0.89636(32) 0.27162(15) 1.0 Uiso 0.0127(3) 4
S S2 0.20160(32) 0.66699(24) 0.54280(18) 1.0 Uiso 0.0127(3) 4
S S3 0.32522(21) 0.13632(26) 0.46043(17) 1.0 Uiso 0.0127(3) 4
B B1 0.34271(20) 0.41828(22) 0.92973(15) 1.0 Uiso 0.0190(5) 4

loop_
_atom_type_symbol
_atom_type_number_in_cell
_atom_type_scat_dispersion_real
_atom_type_scat_dispersion_imag
_atom_type_scat_Cromer_Mann_a1
_atom_type_scat_Cromer_Mann_a2
_atom_type_scat_Cromer_Mann_a3
_atom_type_scat_Cromer_Mann_a4
_atom_type_scat_Cromer_Mann_b1
_atom_type_scat_Cromer_Mann_b2
_atom_type_scat_Cromer_Mann_b3
_atom_type_scat_Cromer_Mann_b4
_atom_type_scat_Cromer_Mann_c
_atom_type_scat_source
Ce 4.0 0.000 0.000 21.1671 2.81219 19.7695 0.22684 11.8513 17.6083 3.33049 127.113 1.86264 International_Tables_Vol_C
S 12.0 0.000 0.000 6.90530 1.46790 5.20340 22.2151 1.43790 0.25360 1.58630 56.1720 0.86690 International_Tables_Vol_C
B 4.0 0.000 0.000 2.05450 23.2185 1.33260 1.02100 1.09790 60.3498 0.70680 0.14030 -0.1932 International_Tables_Vol_C

loop_
_geom_angle_atom_site_label_1
_geom_angle_atom_site_label_2
_geom_angle_atom_site_label_3
_geom_angle
_geom_angle_site_symmetry_1
_geom_angle_site_symmetry_2
_geom_angle_site_symmetry_3
_geom_angle_publ_flag
S1 Ce1 S2 135.40(11) 4_765 . 3_565 n
S1 Ce1 S2 64.49(6) 4_765 . 4_665 n
S1 Ce1 S3 82.79(6) 4_765 . 2_655 n
S1 Ce1 S3 71.88(6) 4_765 . 3_555 n
S1 Ce1 S3 133.24(11) 4_765 . 4_665 n
S2 Ce1 S2 136.46(4) 3_565 . 4_665 n
S2 Ce1 S3 136.24(5) 3_565 . 2_655 n
S2 Ce1 S3 64.06(8) 3_565 . 3_555 n
S2 Ce1 S3 79.48(5) 3_565 . 4_665 n
S2 Ce1 S3 71.96(9) 4_665 . 2_655 n
S2 Ce1 S3 121.87(5) 4_665 . 3_555 n
S2 Ce1 S3 68.88(8) 4_665 . 4_665 n
S3 Ce1 S3 138.03(6) 2_655 . 3_555 n
S3 Ce1 S3 86.37(9) 2_655 . 4_665 n
S3 Ce1 S3 135.21(5) 3_555 . 4_665 n
Ce1 S1 B1 85.27(9) 4_764 . 2_654 n
Ce1 S2 Ce1 160.33(12) 3_465 . 4_664 n
Ce1 S2 B1 89.91(8) 3_465 . 2_554 n
Ce1 S2 B1 83.15(8) 4_664 . 2_554 n
Ce1 S3 Ce1 112.98(6) 2_644 . 3_455 n
Ce1 S3 Ce1 95.62(11) 2_644 . 4_664 n
Ce1 S3 B1 109.46(8) 2_644 . 2_544 n
Ce1 S3 Ce1 151.12(10) 3_455 . 4_664 n
Ce1 S3 B1 86.60(7) 3_455 . 2_544 n
Ce1 S3 B1 87.58(7) 4_664 . 2_544 n
S1 B1 S2 118.38(11) 2_645 . 2_545 n
S1 B1 S3 127.39(10) 2_645 . 2_555 n
S2 B1 S3 111.88(11) 2_545 . 2_555 n

loop_
_geom_bond_atom_site_label_1
_geom_bond_atom_site_label_2
_geom_bond_distance
_geom_bond_site_symmetry_1
_geom_bond_site_symmetry_2
_geom_bond_publ_flag
Ce1 S1 3.1218(14) . 2_645 n
Ce1 S1 2.9417(19) . 4_765 n
Ce1 S1 3.3283(19) . 4_775 n
Ce1 S2 3.1153(31) . 1_655 n
Ce1 S2 2.8354(31) . 3_565 n
Ce1 S2 3.016(4) . 4_665 n
Ce1 S3 2.8951(28) . 2_655 n
Ce1 S3 2.943(4) . 3_555 n
Ce1 S3 3.0112(27) . 4_665 n
S1 Ce1 3.1218(14) . 2_654 n
S1 Ce1 2.9417(19) . 4_764 n
S1 Ce1 3.3283(19) . 4_774 n
S1 B1 1.8530(19) . 2_654 n
S2 Ce1 3.1153(31) . 1_455 n
S2 Ce1 2.8354(31) . 3_465 n
S2 Ce1 3.016(4) . 4_664 n
S2 B1 1.8492(20) . 2_554 n
S3 Ce1 2.8951(28) . 2_644 n
S3 Ce1 2.943(4) . 3_455 n
S3 Ce1 3.0112(27) . 4_664 n
S3 B1 1.8517(21) . 2_544 n
B1 S1 1.8530(19) . 2_645 n
B1 S2 1.8492(20) . 2_545 n
B1 S3 1.8517(21) . 2_555 n
